data_7712850
loop_
_publ_author_name
'Han, Jing'
'Jin, Chaoyi'
'Wang, Xiao-Tong'
'Huang, Xiaohui'
'Song, Hong-Wei'
'Xie, Junfang'
'Li, Licun'

_publ_section_title
;
 Magnetic relaxation in unique nitronyl nitroxide biradical-Ln-Cu chains
 with Ln-bis(NIT)-Cu-bis(NIT)-Ln units
;
_journal_name_full 'Dalton Transactions'
_journal_paper_doi 10.1039/D3DT00752A
_journal_year 2023
_chemical_formula_moiety 'C50 H36 Cu Dy F30 N5 O14, 1[CHCl3]'
_chemical_formula_sum 'C51 H37 Cl3 Cu Dy F30 N5 O14'
_chemical_formula_weight 1846.24
_space_group_crystal_system triclinic
_space_group_IT_number 2
_space_group_name_Hall '-P 1'
_space_group_name_H-M_alt 'P -1'
_atom_sites_solution_hydrogens geom
_atom_sites_solution_primary dual
_audit_creation_date 2023-04-12
_audit_creation_method
;
Olex2 1.5
(compiled 2023.03.06 svn.rbb2c1857 for OlexSys, GUI svn.r6748)
;
_audit_update_record
;
2023-04-14 deposited with the CCDC.	2023-04-20 downloaded from the CCDC.
;
_cell_angle_alpha 78.869(2)
_cell_angle_beta 81.766(2)
_cell_angle_gamma 75.581(2)
_cell_formula_units_Z 2
_cell_length_a 12.3381(3)
_cell_length_b 12.5691(3)
_cell_length_c 23.3482(6)
_cell_measurement_reflns_used 24262
_cell_measurement_temperature 113.00
_cell_measurement_theta_max 32.8630
_cell_measurement_theta_min 1.7420
_cell_volume 3423.50(15)
_computing_cell_refinement 'CrysAlisPro 1.171.39.46 (Rigaku OD, 2018)'
_computing_data_collection 'CrysAlisPro 1.171.39.46 (Rigaku OD, 2018)'
_computing_data_reduction 'CrysAlisPro 1.171.39.46 (Rigaku OD, 2018)'
_computing_molecular_graphics 'Olex2 1.5 (Dolomanov et al., 2009)'
_computing_publication_material 'Olex2 1.5 (Dolomanov et al., 2009)'
_computing_structure_refinement 'SHELXL 2018/3 (Sheldrick, 2015)'
_computing_structure_solution 'ShelXT (Sheldrick, 2015)'
_diffrn_ambient_temperature 113.00
_diffrn_detector 'CCD plate'
_diffrn_measured_fraction_theta_full 0.999
_diffrn_measured_fraction_theta_max 0.997
_diffrn_measurement_details
;
List of Runs (angles in degrees, time in seconds):

  # Type    Start    End  Width  t~exp~   \w     \q     \k     \f   Frames
#--------------------------------------------------------------------------
  1  \w   -115.00  65.00   1.00    2.00    --  -25.00  45.00   0.00  180
  2  \w   -115.00  65.00   1.00    2.00    --  -25.00  45.00  90.00  180
  3  \w   -115.00  65.00   1.00    2.00    --  -25.00  45.00 180.00  180
;
_diffrn_measurement_device 'abstract diffractometer'
_diffrn_measurement_device_type 'dtrek-CrysAlisPro-abstract goniometer imported rigaku-d*trek images'
_diffrn_measurement_method '\w scans'
_diffrn_orient_matrix_type 'CrysAlisPro convention (1999,Acta A55,543-557)'
_diffrn_orient_matrix_UB_11 0.0208319000
_diffrn_orient_matrix_UB_12 -0.0540482000
_diffrn_orient_matrix_UB_13 0.0154873000
_diffrn_orient_matrix_UB_21 -0.0263217000
_diffrn_orient_matrix_UB_22 0.0176833000
_diffrn_orient_matrix_UB_23 0.0267016000
_diffrn_orient_matrix_UB_31 -0.0493179000
_diffrn_orient_matrix_UB_32 -0.0159796000
_diffrn_orient_matrix_UB_33 -0.0039412000
_diffrn_radiation_monochromator graphite
_diffrn_radiation_probe x-ray
_diffrn_radiation_type 'Mo K\a'
_diffrn_radiation_wavelength 0.71073
_diffrn_reflns_av_R_equivalents 0.0392
_diffrn_reflns_av_unetI/netI 0.0477
_diffrn_reflns_Laue_measured_fraction_full 0.999
_diffrn_reflns_Laue_measured_fraction_max 0.997
_diffrn_reflns_limit_h_max 15
_diffrn_reflns_limit_h_min -16
_diffrn_reflns_limit_k_max 16
_diffrn_reflns_limit_k_min -16
_diffrn_reflns_limit_l_max 30
_diffrn_reflns_limit_l_min -28
_diffrn_reflns_number 40216
_diffrn_reflns_point_group_measured_fraction_full 0.999
_diffrn_reflns_point_group_measured_fraction_max 0.997
_diffrn_reflns_theta_full 25.242
_diffrn_reflns_theta_max 27.485
_diffrn_reflns_theta_min 1.713
_diffrn_source 'fine-focus sealed X-ray tube'
_diffrn_source_type 'Enhance (Mo) X-ray Source'
_exptl_absorpt_coefficient_mu 1.655
_exptl_absorpt_correction_T_max 1.00000
_exptl_absorpt_correction_T_min 0.73563
_exptl_absorpt_correction_type multi-scan
_exptl_absorpt_process_details
;
CrysAlisPro 1.171.39.46 (Rigaku Oxford Diffraction, 2018)
Empirical absorption correction using spherical harmonics,
 implemented in SCALE3 ABSPACK scaling algorithm.
R(int) was 0.17429 before and 0.09295 after correction.
;
_exptl_crystal_colour 'clear bluish violet'
_exptl_crystal_colour_lustre clear
_exptl_crystal_colour_modifier bluish
_exptl_crystal_colour_primary violet
_exptl_crystal_density_diffrn 1.791
_exptl_crystal_description block
_exptl_crystal_F_000 1812
_exptl_crystal_size_max 0.3
_exptl_crystal_size_mid 0.3
_exptl_crystal_size_min 0.2
_refine_diff_density_max 0.782
_refine_diff_density_min -1.060
_refine_diff_density_rms 0.101
_refine_ls_extinction_method none
_refine_ls_goodness_of_fit_ref 1.047
_refine_ls_hydrogen_treatment constr
_refine_ls_matrix_type full
_refine_ls_number_parameters 1017
_refine_ls_number_reflns 15659
_refine_ls_number_restraints 268
_refine_ls_restrained_S_all 1.071
_refine_ls_R_factor_all 0.0468
_refine_ls_R_factor_gt 0.0369
_refine_ls_shift/su_max 0.001
_refine_ls_shift/su_mean 0.000
_refine_ls_structure_factor_coef Fsqd
_refine_ls_weighting_details 'w=1/[\s^2^(Fo^2^)+(0.0436P)^2^+2.1015P] where P=(Fo^2^+2Fc^2^)/3'
_refine_ls_weighting_scheme calc
_refine_ls_wR_factor_gt 0.0882
_refine_ls_wR_factor_ref 0.0924
_reflns_Friedel_coverage 0.000
_reflns_number_gt 13407
_reflns_number_total 15659
_reflns_threshold_expression 'I > 2\s(I)'
_cod_data_source_file d3dt00752a2.cif
_cod_data_source_block DyCu
_cod_database_code 7712850
_shelx_shelxl_version_number 2018/3
_chemical_oxdiff_formula 'C11 H10 N O'
_shelx_space_group_comment
;
The symmetry employed for this shelxl refinement is uniquely defined
by the following loop, which should always be used as a source of
symmetry information in preference to the above space-group names.
They are only intended as comments.
;
_shelx_estimated_absorpt_t_max 0.733
_shelx_estimated_absorpt_t_min 0.637
_reflns_odcompleteness_completeness 99.92
_reflns_odcompleteness_iscentric 1
_reflns_odcompleteness_theta 26.32
_olex2_refinement_description
;
1. Restrained distances
 C20-C18 = C20-C18A = C20-C19 = C20-C19A
 1.5 with sigma of 0.02
2. Uiso/Uaniso restraints and constraints
F16B \\sim F18A \\sim F18B \\sim F17A \\sim F17B \\sim F16A \\sim F26B \\sim
F27B \\sim C18 \\sim C18A \\sim C19 \\sim C19A \\sim F19A \\sim F19B \\sim F20A
\\sim F20B \\sim F21A \\sim F21B \\sim C18A \\sim C18: within 3.8A with sigma
of 0.01 and sigma for terminal atoms of 0.02 within 3.8A
Uanis(F18A) \\sim Ueq, Uanis(F21A) \\sim Ueq, Uanis(F19B) \\sim Ueq,
Uanis(C18A) \\sim Ueq, Uanis(C18) \\sim Ueq: with sigma of 0.01 and sigma for
terminal atoms of 0.01
3. Others
 Sof(F19B)=Sof(F20B)=Sof(F21B)=1-FVAR(1)
 Sof(F19A)=Sof(F21A)=Sof(F20A)=FVAR(1)
 Sof(C19A)=Sof(H19D)=Sof(H19E)=Sof(H19F)=Sof(C18A)=Sof(H18D)=Sof(H18E)=
 Sof(H18F)=1-FVAR(2)
 Sof(C18)=Sof(H18A)=Sof(H18B)=Sof(H18C)=Sof(C19)=Sof(H19A)=Sof(H19B)=Sof(H19C)=
 FVAR(2)
 Sof(F18B)=Sof(F16B)=Sof(F17B)=1-FVAR(3)
 Sof(F16A)=Sof(F18A)=Sof(F17A)=FVAR(3)
 Sof(F27B)=Sof(F26B)=1-FVAR(4)
 Sof(F26A)=Sof(F27A)=FVAR(4)
4.a Aromatic/amide H refined with riding coordinates:
 C43(H43), C50(H50), C46(H46), C48(H48), C44(H44), C40(H40), C3(H3), C8(H8),
 C41(H41), C27(H27), C32(H32), C37(H37)
4.b Idealised Me refined as rotating group:
 C14(H14A,H14B,H14C), C15(H15A,H15B,H15C), C11(H11A,H11B,H11C), C12(H12A,H12B,
 H12C), C22(H22A,H22B,H22C), C21(H21A,H21B,H21C), C18(H18A,H18B,H18C), C19(H19A,
 H19B,H19C), C19A(H19D,H19E,H19F), C18A(H18D,H18E,H18F)
;
_smtbx_masks_special_details
;
A solvent mask was calculated and 86 electrons were 
found in a volume of 500\%A^3^ in 3 voids per unit cell. 
This is consistent with the presence of 
1[CHCl3] per Asymmetric Unit 
which account for 116 electrons 
per unit cell.
;
_olex2_submission_special_instructions 'No special instructions were received'
_oxdiff_exptl_absorpt_empirical_details
;
Empirical correction (ABSPACK) includes:
- Absorption correction using spherical harmonics
- Frame scaling
- Detector area scaling
;
_oxdiff_exptl_absorpt_empirical_full_max 1.606
_oxdiff_exptl_absorpt_empirical_full_min 0.643

loop_
_space_group_symop_operation_xyz
'x, y, z'
'-x, -y, -z'

loop_
_atom_site_label
_atom_site_type_symbol
_atom_site_fract_x
_atom_site_fract_y
_atom_site_fract_z
_atom_site_U_iso_or_equiv
_atom_site_adp_type
_atom_site_occupancy
_atom_site_site_symmetry_order
_atom_site_calc_flag
_atom_site_refinement_flags_posn
_atom_site_refinement_flags_adp
_atom_site_refinement_flags_occupancy
_atom_site_disorder_assembly
_atom_site_disorder_group
Dy1 Dy 0.75022(2) 0.24340(2) 0.15517(2) 0.02185(5) Uani 1 1 d . . . . .
Cu1 Cu 0.000000 0.500000 0.500000 0.01576(10) Uani 1 2 d S . P . .
Cu2 Cu 0.500000 0.000000 0.500000 0.01848(11) Uani 1 2 d S . P . .
F7 F 0.29225(18) 0.21880(16) 0.35153(9) 0.0385(5) Uani 1 1 d . . . . .
F9 F 0.18042(17) 0.10901(18) 0.36001(9) 0.0412(5) Uani 1 1 d . . . . .
O2 O -0.06610(16) 0.53898(16) 0.42429(9) 0.0203(4) Uani 1 1 d . . . . .
F5 F -0.1231(2) 0.46264(18) 0.29949(9) 0.0462(6) Uani 1 1 d . . . . .
O4 O 0.49471(17) -0.13445(16) 0.47187(9) 0.0219(4) Uani 1 1 d . . . . .
O3 O 0.38727(16) 0.09134(16) 0.45094(9) 0.0214(4) Uani 1 1 d . . . . .
F8 F 0.17438(16) 0.20589(19) 0.42773(10) 0.0441(5) Uani 1 1 d . . . . .
O1 O -0.02904(17) 0.32558(16) 0.50679(9) 0.0222(4) Uani 1 1 d . . . . .
O6 O 0.82944(17) 0.15703(16) 0.24586(9) 0.0224(4) Uani 1 1 d . . . . .
O7 O 0.78095(18) 0.40460(17) 0.17938(9) 0.0243(5) Uani 1 1 d . . . . .
O5 O 0.64562(17) 0.06284(17) 0.42869(9) 0.0231(4) Uani 1 1 d . . . . .
F3 F -0.1884(2) 0.17875(19) 0.45855(11) 0.0531(6) Uani 1 1 d . . . . .
F2 F -0.0129(2) 0.10960(16) 0.46475(11) 0.0533(6) Uani 1 1 d . . . . .
O11 O 0.94552(18) 0.24081(18) 0.14412(10) 0.0291(5) Uani 1 1 d . . . . .
F1 F -0.1194(2) 0.15258(19) 0.54038(10) 0.0522(6) Uani 1 1 d . . . . .
F14 F 0.8424(2) 0.3440(2) -0.09111(9) 0.0558(6) Uani 1 1 d . . . . .
F11 F 0.5338(2) -0.30784(19) 0.41353(12) 0.0595(7) Uani 1 1 d . . . . .
O13 O 0.61878(18) 0.15488(18) 0.21677(9) 0.0269(5) Uani 1 1 d . . . . .
N1 N 0.15536(19) 0.46579(19) 0.45570(10) 0.0179(5) Uani 1 1 d . . . . .
F23 F 0.9689(2) -0.15309(19) 0.13058(12) 0.0636(7) Uani 1 1 d . . . . .
F10 F 0.3637(2) -0.2657(2) 0.39324(14) 0.0733(9) Uani 1 1 d . . . . .
F6 F -0.0648(3) 0.6025(2) 0.31147(10) 0.0750(9) Uani 1 1 d . . . . .
F25 F 0.35406(18) 0.0941(2) 0.25121(12) 0.0583(7) Uani 1 1 d . . . . .
F12 F 0.4038(2) -0.32165(18) 0.48160(12) 0.0635(7) Uani 1 1 d . . . . .
O14 O 0.57737(19) 0.37666(19) 0.16106(11) 0.0330(5) Uani 1 1 d . . . . .
O9 O 0.7902(2) 0.3250(2) 0.06053(9) 0.0331(5) Uani 1 1 d . . . . .
O10 O 0.6361(2) 0.1963(2) 0.09566(10) 0.0366(6) Uani 1 1 d . . . . .
F24 F 1.0510(2) -0.0963(2) 0.04655(12) 0.0674(8) Uani 1 1 d . . . . .
F4 F -0.2344(2) 0.5935(2) 0.34024(12) 0.0682(8) Uani 1 1 d . . . . .
O12 O 0.84634(19) 0.07644(18) 0.12640(10) 0.0307(5) Uani 1 1 d . . . . .
F26A F 0.4867(3) 0.0608(4) 0.3109(2) 0.0457(15) Uani 0.793(17) 1 d . . P A 1
N4 N 0.7270(2) 0.5032(2) 0.18907(11) 0.0235(5) Uani 1 1 d . . . . .
N3 N 0.79850(19) 0.10237(19) 0.29596(10) 0.0177(5) Uani 1 1 d . . . . .
O8 O 0.5556(2) 0.6920(2) 0.26842(12) 0.0507(8) Uani 1 1 d . . . . .
N2 N 0.71066(19) 0.05579(19) 0.38134(10) 0.0173(5) Uani 1 1 d . . . . .
F28 F 0.2851(2) 0.4668(2) 0.17004(16) 0.0847(10) Uani 1 1 d . . . . .
N5 N 0.6214(2) 0.6389(2) 0.23106(12) 0.0316(6) Uani 1 1 d . . . . .
F22 F 0.8723(2) -0.0777(2) 0.05768(12) 0.0664(8) Uani 1 1 d . . . . .
F13 F 0.9550(2) 0.3382(3) -0.02928(11) 0.0779(9) Uani 1 1 d . . . . .
F15 F 0.8128(3) 0.4764(2) -0.04168(11) 0.0798(10) Uani 1 1 d . . . . .
F29 F 0.3992(3) 0.5500(2) 0.19366(16) 0.0877(10) Uani 1 1 d . . . . .
C43 C 0.2786(3) 0.4993(2) 0.36870(14) 0.0246(6) Uani 1 1 d . . . . .
H43 H 0.289433 0.539929 0.330379 0.029 Uiso 1 1 calc R U . . .
C50 C 0.5164(3) 0.4709(2) 0.31604(13) 0.0231(6) Uani 1 1 d . . . . .
H50 H 0.471339 0.544644 0.310077 0.028 Uiso 1 1 calc R U . . .
F27A F 0.5161(4) -0.0161(3) 0.2344(4) 0.059(2) Uani 0.793(17) 1 d . . P A 1
C42 C 0.3670(2) 0.4173(2) 0.39207(13) 0.0193(6) Uani 1 1 d . . . . .
C9 C 0.4220(3) -0.1404(2) 0.44072(13) 0.0240(6) Uani 1 1 d . . . . .
C45 C 0.4779(2) 0.3889(2) 0.35729(13) 0.0202(6) Uani 1 1 d . . . . .
F30 F 0.4074(3) 0.5256(3) 0.10620(14) 0.0931(11) Uani 1 1 d . . . . .
C47 C 0.6486(2) 0.2545(2) 0.33296(12) 0.0157(5) Uani 1 1 d . . . . .
C46 C 0.5430(2) 0.2798(2) 0.36495(12) 0.0186(6) Uani 1 1 d . . . . .
H46 H 0.515653 0.223006 0.391777 0.022 Uiso 1 1 calc R U . . .
C49 C 0.6201(2) 0.4453(2) 0.28368(13) 0.0209(6) Uani 1 1 d . . . . .
C2 C -0.0749(2) 0.3021(2) 0.46932(14) 0.0213(6) Uani 1 1 d . . . . .
C48 C 0.6879(2) 0.3386(2) 0.29402(12) 0.0193(6) Uani 1 1 d . . . . .
H48 H 0.761593 0.322978 0.274373 0.023 Uiso 1 1 calc R U . . .
C44 C 0.1755(3) 0.5214(2) 0.40126(14) 0.0250(7) Uani 1 1 d . . . . .
H44 H 0.116380 0.577869 0.384705 0.030 Uiso 1 1 calc R U . . .
C17 C 0.7174(2) 0.1411(2) 0.33647(12) 0.0159(5) Uani 1 1 d . . . . .
C40 C 0.2404(2) 0.3883(2) 0.47870(13) 0.0225(6) Uani 1 1 d . . . . .
H40 H 0.227849 0.349584 0.517332 0.027 Uiso 1 1 calc R U . . .
C3 C -0.1039(3) 0.3659(3) 0.41456(15) 0.0303(7) Uani 1 1 d . . . . .
H3 H -0.131385 0.331988 0.388361 0.036 Uiso 1 1 calc R U . . .
C7 C 0.3313(2) 0.0545(2) 0.42151(13) 0.0215(6) Uani 1 1 d . . . . .
C4 C -0.0945(3) 0.4747(2) 0.39716(13) 0.0226(6) Uani 1 1 d . . . . .
C16 C 0.8675(2) -0.0115(2) 0.31659(13) 0.0218(6) Uani 1 1 d . . . . .
C24 C 0.6573(3) 0.5270(2) 0.23591(13) 0.0242(6) Uani 1 1 d . . . . .
C8 C 0.3408(3) -0.0546(3) 0.41468(14) 0.0261(7) Uani 1 1 d . . . . .
H8 H 0.291058 -0.070898 0.391815 0.031 Uiso 1 1 calc R U . . .
C13 C 0.7853(2) -0.0534(2) 0.36839(13) 0.0209(6) Uani 1 1 d . . . . .
C23 C 0.6673(3) 0.7001(3) 0.17423(15) 0.0309(7) Uani 1 1 d . . . . .
C41 C 0.3458(2) 0.3622(2) 0.44860(13) 0.0228(6) Uani 1 1 d . . . . .
H41 H 0.403885 0.306550 0.466593 0.027 Uiso 1 1 calc R U . . .
C20 C 0.7500(3) 0.6024(3) 0.14682(15) 0.0421(10) Uani 1 1 d D . . . .
C1 C -0.1005(3) 0.1851(3) 0.48314(15) 0.0303(7) Uani 1 1 d . . . . .
C14 C 0.9745(3) 0.0068(3) 0.33526(16) 0.0346(8) Uani 1 1 d . . . . .
H14A H 1.013029 0.048137 0.302028 0.052 Uiso 1 1 calc R U . . .
H14B H 1.024251 -0.065441 0.347982 0.052 Uiso 1 1 calc R U . . .
H14C H 0.954620 0.049414 0.367747 0.052 Uiso 1 1 calc R U . . .
C6 C 0.2436(3) 0.1474(3) 0.38948(15) 0.0304(7) Uani 1 1 d . . . . .
C15 C 0.8952(3) -0.0774(3) 0.26634(15) 0.0348(8) Uani 1 1 d . . . . .
H15A H 0.825967 -0.074507 0.249557 0.052 Uiso 1 1 calc R U . . .
H15B H 0.930643 -0.155000 0.280896 0.052 Uiso 1 1 calc R U . . .
H15C H 0.947055 -0.045222 0.236071 0.052 Uiso 1 1 calc R U . . .
C36 C 0.5135(3) 0.1750(3) 0.21956(14) 0.0297(7) Uani 1 1 d . . . . .
C5 C -0.1295(4) 0.5334(3) 0.33634(16) 0.0395(9) Uani 1 1 d . . . . .
C26 C 0.7783(3) 0.3083(3) 0.01078(14) 0.0314(7) Uani 1 1 d . . . . .
C27 C 0.7114(3) 0.2449(3) -0.00198(16) 0.0400(9) Uani 1 1 d . . . . .
H27 H 0.711401 0.235829 -0.041434 0.048 Uiso 1 1 calc R U . . .
F16A F 0.5975(6) 0.1008(6) -0.0283(3) 0.095(2) Uani 0.750(7) 1 d . U P B 1
C11 C 0.8397(3) -0.1156(3) 0.42295(15) 0.0375(9) Uani 1 1 d . . . . .
H11A H 0.878002 -0.067630 0.437169 0.056 Uiso 1 1 calc R U . . .
H11B H 0.894556 -0.182709 0.413698 0.056 Uiso 1 1 calc R U . . .
H11C H 0.781917 -0.136757 0.453370 0.056 Uiso 1 1 calc R U . . .
C10 C 0.4300(3) -0.2601(3) 0.43144(17) 0.0377(8) Uani 1 1 d . . . . .
C31 C 1.0289(3) 0.1835(3) 0.11931(18) 0.0396(9) Uani 1 1 d . . . . .
C38 C 0.4774(3) 0.3675(3) 0.17425(16) 0.0347(8) Uani 1 1 d . . . . .
C32 C 1.0352(3) 0.0867(3) 0.0967(2) 0.0491(11) Uani 1 1 d . . . . .
H32 H 1.103544 0.052536 0.076441 0.059 Uiso 1 1 calc R U . . .
C33 C 0.9440(3) 0.0407(3) 0.10346(16) 0.0363(8) Uani 1 1 d . . . . .
C12 C 0.7095(3) -0.1183(3) 0.35088(17) 0.0357(8) Uani 1 1 d . . . . .
H12A H 0.649664 -0.127733 0.382588 0.054 Uiso 1 1 calc R U . . .
H12B H 0.754108 -0.191651 0.343707 0.054 Uiso 1 1 calc R U . . .
H12C H 0.676075 -0.077394 0.315085 0.054 Uiso 1 1 calc R U . . .
C28 C 0.6434(3) 0.1937(3) 0.04256(16) 0.0385(8) Uani 1 1 d . . . . .
C37 C 0.4396(3) 0.2731(3) 0.20005(16) 0.0355(8) Uani 1 1 d . . . . .
H37 H 0.361265 0.275770 0.204440 0.043 Uiso 1 1 calc R U . . .
C22 C 0.5672(4) 0.7592(5) 0.1412(2) 0.0701(15) Uani 1 1 d . . . . .
H22A H 0.531583 0.704173 0.131694 0.105 Uiso 1 1 calc R U . . .
H22B H 0.591849 0.804438 0.104937 0.105 Uiso 1 1 calc R U . . .
H22C H 0.513067 0.807429 0.165612 0.105 Uiso 1 1 calc R U . . .
F18A F 0.5596(7) 0.0402(5) 0.0623(3) 0.099(2) Uani 0.750(7) 1 d . U P B 1
C34 C 0.9589(4) -0.0722(3) 0.08339(19) 0.0487(11) Uani 1 1 d . . . . .
C25 C 0.8466(4) 0.3685(3) -0.03855(16) 0.0459(10) Uani 1 1 d . . . . .
C29 C 0.5657(5) 0.1302(5) 0.0250(2) 0.0657(14) Uani 1 1 d . . . . .
C39 C 0.3904(3) 0.4786(4) 0.1606(2) 0.0548(12) Uani 1 1 d . . . . .
C21 C 0.7231(4) 0.7847(4) 0.1896(2) 0.0601(13) Uani 1 1 d . . . . .
H21A H 0.669827 0.831207 0.215143 0.090 Uiso 1 1 calc R U . . .
H21B H 0.745844 0.831853 0.153545 0.090 Uiso 1 1 calc R U . . .
H21C H 0.789523 0.745606 0.209950 0.090 Uiso 1 1 calc R U . . .
C30 C 1.1373(4) 0.2259(4) 0.1142(3) 0.0724(17) Uani 1 1 d . . . . .
C35 C 0.4652(3) 0.0778(4) 0.2511(2) 0.0509(11) Uani 1 1 d . . . . .
F19A F 1.1193(8) 0.3274(9) 0.0860(7) 0.119(3) Uani 0.463(7) 1 d . U P C 1
F17A F 0.4623(4) 0.1931(6) 0.0226(3) 0.109(2) Uani 0.750(7) 1 d . U P B 1
F21A F 1.2248(7) 0.1631(10) 0.0920(7) 0.101(3) Uani 0.463(7) 1 d . U P C 1
F20A F 1.1615(8) 0.2216(12) 0.1700(5) 0.115(3) Uani 0.463(7) 1 d . U P C 1
F19B F 1.1271(6) 0.3176(8) 0.1309(5) 0.094(2) Uani 0.537(7) 1 d . U P C 2
F20B F 1.2190(8) 0.1514(9) 0.1399(6) 0.118(3) Uani 0.537(7) 1 d . U P C 2
F21B F 1.1853(7) 0.2352(10) 0.0570(4) 0.109(3) Uani 0.537(7) 1 d . U P C 2
C18 C 0.8787(6) 0.5977(6) 0.1571(4) 0.0389(19) Uani 0.660(17) 1 d D U P D 1
H18A H 0.903343 0.661401 0.132312 0.058 Uiso 0.660(17) 1 calc R U P D 1
H18B H 0.927826 0.528359 0.146729 0.058 Uiso 0.660(17) 1 calc R U P D 1
H18C H 0.882707 0.600344 0.198380 0.058 Uiso 0.660(17) 1 calc R U P D 1
C19 C 0.7479(11) 0.5915(7) 0.0853(3) 0.050(2) Uani 0.660(17) 1 d D U P D 1
H19A H 0.674380 0.580276 0.080006 0.075 Uiso 0.660(17) 1 calc R U P D 1
H19B H 0.806889 0.527579 0.075456 0.075 Uiso 0.660(17) 1 calc R U P D 1
H19C H 0.761011 0.659444 0.059491 0.075 Uiso 0.660(17) 1 calc R U P D 1
C19A C 0.6843(18) 0.5943(13) 0.0927(6) 0.062(4) Uani 0.340(17) 1 d D U P D 2
H19D H 0.610141 0.579892 0.107983 0.093 Uiso 0.340(17) 1 calc R U P D 2
H19E H 0.727991 0.533543 0.072452 0.093 Uiso 0.340(17) 1 calc R U P D 2
H19F H 0.675039 0.664712 0.065179 0.093 Uiso 0.340(17) 1 calc R U P D 2
C18A C 0.8648(13) 0.6019(14) 0.1294(10) 0.057(4) Uani 0.340(17) 1 d D U P D 2
H18D H 0.872073 0.677062 0.110980 0.086 Uiso 0.340(17) 1 calc R U P D 2
H18E H 0.894774 0.550432 0.101320 0.086 Uiso 0.340(17) 1 calc R U P D 2
H18F H 0.907135 0.577766 0.163916 0.086 Uiso 0.340(17) 1 calc R U P D 2
F18B F 0.4819(14) 0.1164(19) 0.0636(8) 0.089(3) Uani 0.250(7) 1 d . U P B 2
F16B F 0.6296(16) 0.0132(16) 0.0339(10) 0.103(4) Uani 0.250(7) 1 d . U P B 2
F17B F 0.5433(19) 0.1492(19) -0.0230(10) 0.096(4) Uani 0.250(7) 1 d . U P B 2
F27B F 0.4917(16) -0.0021(15) 0.2006(13) 0.068(5) Uani 0.207(17) 1 d . U P A 2
F26B F 0.4853(17) 0.020(2) 0.2874(13) 0.074(7) Uani 0.207(17) 1 d . U P A 2

loop_
_atom_site_aniso_label
_atom_site_aniso_U_11
_atom_site_aniso_U_22
_atom_site_aniso_U_33
_atom_site_aniso_U_23
_atom_site_aniso_U_13
_atom_site_aniso_U_12
Dy1 0.02560(8) 0.02246(8) 0.01785(8) -0.00270(5) 0.00308(5) -0.00959(6)
Cu1 0.0131(2) 0.0146(2) 0.0192(2) -0.00457(18) 0.00049(18) -0.00225(17)
Cu2 0.0196(2) 0.0165(2) 0.0188(2) -0.00112(18) -0.0024(2) -0.00422(19)
F7 0.0458(12) 0.0305(10) 0.0375(11) 0.0095(9) -0.0156(10) -0.0107(9)
F9 0.0363(11) 0.0443(12) 0.0479(13) -0.0037(10) -0.0224(10) -0.0110(9)
O2 0.0194(10) 0.0192(10) 0.0232(11) -0.0052(8) -0.0028(8) -0.0044(8)
F5 0.0736(16) 0.0467(13) 0.0269(11) -0.0051(9) -0.0165(11) -0.0239(12)
O4 0.0223(11) 0.0197(10) 0.0232(11) -0.0039(8) 0.0012(9) -0.0057(8)
O3 0.0204(11) 0.0214(10) 0.0225(11) -0.0014(8) -0.0037(9) -0.0056(8)
F8 0.0264(11) 0.0503(13) 0.0508(13) -0.0158(11) -0.0081(10) 0.0084(9)
O1 0.0232(11) 0.0172(10) 0.0266(11) -0.0052(8) -0.0054(9) -0.0026(8)
O6 0.0243(11) 0.0212(10) 0.0183(10) 0.0008(8) 0.0047(8) -0.0058(8)
O7 0.0289(12) 0.0188(10) 0.0247(11) -0.0053(8) 0.0046(9) -0.0070(9)
O5 0.0250(11) 0.0224(10) 0.0188(10) -0.0016(8) 0.0069(9) -0.0059(8)
F3 0.0603(15) 0.0426(13) 0.0697(16) 0.0054(11) -0.0323(13) -0.0329(11)
F2 0.0593(15) 0.0197(10) 0.0782(17) -0.0098(11) 0.0037(13) -0.0087(10)
O11 0.0278(12) 0.0272(11) 0.0327(12) -0.0053(10) 0.0034(10) -0.0103(9)
F1 0.0738(16) 0.0540(14) 0.0381(12) 0.0070(10) -0.0024(11) -0.0444(13)
F14 0.0767(17) 0.0582(15) 0.0209(11) -0.0001(10) 0.0085(11) -0.0064(13)
F11 0.0539(15) 0.0419(13) 0.0874(19) -0.0391(13) 0.0058(13) -0.0049(11)
O13 0.0252(12) 0.0303(12) 0.0235(11) -0.0030(9) 0.0044(9) -0.0081(9)
N1 0.0168(12) 0.0150(11) 0.0210(12) -0.0034(9) 0.0006(10) -0.0030(9)
F23 0.0845(19) 0.0298(12) 0.0708(17) -0.0130(12) 0.0269(14) -0.0182(12)
F10 0.090(2) 0.0405(14) 0.109(2) -0.0264(15) -0.0593(18) -0.0127(13)
F6 0.136(3) 0.0757(19) 0.0361(13) 0.0206(12) -0.0302(15) -0.0775(19)
F25 0.0325(12) 0.0522(14) 0.091(2) -0.0088(13) 0.0083(12) -0.0215(11)
F12 0.092(2) 0.0294(12) 0.0701(17) -0.0020(11) 0.0091(15) -0.0305(13)
O14 0.0281(13) 0.0304(12) 0.0393(14) -0.0012(10) -0.0052(10) -0.0071(10)
O9 0.0419(14) 0.0379(13) 0.0208(12) -0.0027(10) 0.0032(10) -0.0167(11)
O10 0.0392(14) 0.0517(16) 0.0260(12) -0.0080(11) -0.0015(11) -0.0232(12)
F24 0.0749(18) 0.0465(14) 0.0769(18) -0.0331(13) 0.0460(15) -0.0190(13)
F4 0.083(2) 0.0487(15) 0.0677(18) -0.0076(13) -0.0493(15) 0.0161(14)
O12 0.0352(13) 0.0297(12) 0.0291(12) -0.0100(10) 0.0098(10) -0.0140(10)
F26A 0.0361(18) 0.045(2) 0.044(2) 0.0140(16) 0.0089(15) -0.0099(15)
N4 0.0289(14) 0.0175(12) 0.0223(13) -0.0008(10) 0.0028(11) -0.0069(10)
N3 0.0188(12) 0.0158(11) 0.0174(12) -0.0014(9) 0.0011(10) -0.0046(9)
O8 0.0687(19) 0.0199(12) 0.0482(16) -0.0040(11) 0.0243(14) 0.0000(12)
N2 0.0169(12) 0.0161(11) 0.0178(12) -0.0023(9) 0.0008(9) -0.0037(9)
F28 0.0324(14) 0.0668(18) 0.136(3) 0.0241(18) -0.0191(16) -0.0017(12)
N5 0.0415(17) 0.0177(13) 0.0292(15) 0.0005(11) 0.0085(13) -0.0052(12)
F22 0.0801(19) 0.0657(17) 0.0680(18) -0.0415(14) 0.0170(15) -0.0339(15)
F13 0.0586(18) 0.132(3) 0.0427(15) 0.0042(16) 0.0108(13) -0.0434(18)
F15 0.152(3) 0.0426(15) 0.0415(14) -0.0018(11) 0.0240(16) -0.0389(17)
F29 0.079(2) 0.0430(16) 0.136(3) -0.0273(18) -0.033(2) 0.0179(14)
C43 0.0242(16) 0.0224(15) 0.0235(15) 0.0011(12) 0.0023(12) -0.0048(12)
C50 0.0239(15) 0.0185(14) 0.0232(15) -0.0023(11) 0.0007(12) -0.0006(12)
F27A 0.053(2) 0.0358(19) 0.093(5) -0.032(2) 0.022(2) -0.0191(16)
C42 0.0153(14) 0.0164(13) 0.0254(15) -0.0045(11) 0.0001(12) -0.0025(11)
C9 0.0260(16) 0.0238(15) 0.0239(15) -0.0029(12) 0.0020(13) -0.0121(12)
C45 0.0207(15) 0.0192(14) 0.0205(14) -0.0043(11) -0.0001(12) -0.0042(11)
F30 0.0654(19) 0.090(2) 0.087(2) 0.0473(18) -0.0150(17) 0.0065(16)
C47 0.0164(13) 0.0139(12) 0.0169(13) -0.0033(10) -0.0017(11) -0.0025(10)
C46 0.0176(14) 0.0187(13) 0.0180(14) -0.0016(11) 0.0013(11) -0.0043(11)
C49 0.0246(15) 0.0160(13) 0.0204(14) -0.0005(11) 0.0020(12) -0.0060(11)
C2 0.0185(14) 0.0166(13) 0.0290(16) -0.0059(12) 0.0009(12) -0.0044(11)
C48 0.0188(14) 0.0196(14) 0.0200(14) -0.0060(11) 0.0021(11) -0.0056(11)
C44 0.0204(15) 0.0191(14) 0.0292(16) 0.0014(12) -0.0003(13) 0.0015(12)
C17 0.0158(13) 0.0160(13) 0.0159(13) -0.0035(10) 0.0006(11) -0.0040(10)
C40 0.0208(15) 0.0181(14) 0.0236(15) 0.0005(11) 0.0027(12) -0.0008(11)
C3 0.041(2) 0.0261(16) 0.0289(17) -0.0043(13) -0.0104(15) -0.0136(14)
C7 0.0165(14) 0.0261(15) 0.0201(14) 0.0012(12) 0.0014(12) -0.0074(12)
C4 0.0227(15) 0.0234(15) 0.0229(15) -0.0028(12) -0.0049(12) -0.0065(12)
C16 0.0208(15) 0.0164(13) 0.0235(15) -0.0020(11) 0.0017(12) 0.0012(11)
C24 0.0275(16) 0.0180(14) 0.0242(15) -0.0012(12) 0.0035(13) -0.0048(12)
C8 0.0271(17) 0.0280(16) 0.0268(16) -0.0032(13) -0.0041(13) -0.0133(13)
C13 0.0216(15) 0.0148(13) 0.0223(15) -0.0022(11) 0.0024(12) 0.0005(11)
C23 0.0379(19) 0.0210(15) 0.0294(17) 0.0046(13) 0.0048(15) -0.0102(14)
C41 0.0199(15) 0.0173(14) 0.0259(15) -0.0003(12) -0.0003(12) 0.0020(11)
C20 0.070(3) 0.0205(16) 0.0300(18) -0.0002(14) 0.0198(18) -0.0163(17)
C1 0.0344(18) 0.0253(16) 0.0354(18) -0.0043(14) -0.0055(15) -0.0142(14)
C14 0.0216(17) 0.0377(19) 0.040(2) 0.0011(15) -0.0024(15) -0.0046(14)
C6 0.0255(17) 0.0345(18) 0.0325(18) -0.0040(14) -0.0087(14) -0.0073(14)
C15 0.046(2) 0.0215(16) 0.0306(18) -0.0080(13) 0.0092(16) -0.0015(14)
C36 0.0285(18) 0.0359(18) 0.0270(17) -0.0081(14) 0.0067(14) -0.0144(14)
C5 0.059(3) 0.0323(19) 0.0322(19) 0.0022(15) -0.0168(18) -0.0190(18)
C26 0.040(2) 0.0290(17) 0.0190(16) 0.0012(13) -0.0012(14) -0.0020(14)
C27 0.050(2) 0.048(2) 0.0231(17) -0.0052(16) -0.0081(16) -0.0114(18)
F16A 0.106(4) 0.142(5) 0.072(3) -0.056(3) -0.011(3) -0.064(4)
C11 0.0333(19) 0.0344(19) 0.0304(18) 0.0078(15) 0.0000(15) 0.0070(15)
C10 0.039(2) 0.0296(18) 0.047(2) -0.0102(16) -0.0041(17) -0.0104(15)
C31 0.0299(19) 0.037(2) 0.050(2) -0.0061(17) 0.0097(17) -0.0134(16)
C38 0.0282(18) 0.0360(19) 0.038(2) -0.0030(15) -0.0072(15) -0.0040(15)
C32 0.037(2) 0.041(2) 0.069(3) -0.021(2) 0.022(2) -0.0125(17)
C33 0.045(2) 0.0272(17) 0.0345(19) -0.0107(14) 0.0122(16) -0.0094(15)
C12 0.0336(19) 0.0231(16) 0.052(2) -0.0144(15) 0.0101(16) -0.0102(14)
C28 0.040(2) 0.048(2) 0.0310(19) -0.0086(16) -0.0060(16) -0.0139(17)
C37 0.0241(17) 0.0374(19) 0.044(2) -0.0049(16) -0.0004(15) -0.0077(14)
C22 0.053(3) 0.095(4) 0.044(3) 0.013(3) -0.010(2) 0.000(3)
F18A 0.144(5) 0.102(4) 0.084(3) 0.002(3) -0.038(3) -0.087(4)
C34 0.054(3) 0.037(2) 0.054(3) -0.0204(19) 0.024(2) -0.0146(19)
C25 0.055(3) 0.048(2) 0.0281(19) 0.0014(17) 0.0065(18) -0.0110(19)
C29 0.083(4) 0.090(4) 0.042(3) -0.010(3) -0.020(3) -0.048(3)
C39 0.033(2) 0.051(3) 0.069(3) 0.013(2) -0.010(2) -0.0040(19)
C21 0.056(3) 0.054(3) 0.079(3) -0.034(2) 0.027(2) -0.029(2)
C30 0.036(3) 0.056(3) 0.129(5) -0.036(3) 0.022(3) -0.019(2)
C35 0.038(2) 0.035(2) 0.072(3) -0.002(2) 0.016(2) -0.0103(18)
F19A 0.089(5) 0.092(5) 0.180(8) 0.020(6) 0.005(6) -0.074(4)
F17A 0.056(3) 0.158(5) 0.135(5) -0.036(4) -0.031(3) -0.041(3)
F21A 0.051(4) 0.111(5) 0.149(6) -0.046(5) 0.031(5) -0.036(4)
F20A 0.058(5) 0.177(7) 0.138(7) -0.039(6) -0.029(5) -0.055(5)
F19B 0.064(3) 0.093(4) 0.152(6) -0.057(4) 0.020(4) -0.055(3)
F20B 0.066(5) 0.133(6) 0.161(7) 0.009(6) -0.047(5) -0.042(4)
F21B 0.077(4) 0.168(7) 0.098(5) -0.015(5) 0.031(4) -0.086(5)
C18 0.040(3) 0.026(3) 0.043(4) 0.000(3) 0.023(3) -0.015(2)
C19 0.092(7) 0.037(3) 0.019(3) -0.005(2) 0.008(4) -0.019(4)
C19A 0.112(10) 0.026(5) 0.027(6) 0.003(4) 0.034(7) -0.003(7)
C18A 0.063(6) 0.039(5) 0.054(7) 0.000(6) 0.040(6) -0.016(5)
F18B 0.074(7) 0.135(8) 0.089(7) -0.038(6) -0.004(6) -0.068(6)
F16B 0.099(8) 0.112(8) 0.129(8) -0.026(7) -0.035(7) -0.064(7)
F17B 0.105(9) 0.134(9) 0.077(7) -0.008(7) -0.047(7) -0.066(7)
F27B 0.075(8) 0.068(8) 0.076(10) -0.026(7) 0.002(8) -0.040(6)
F26B 0.072(9) 0.082(12) 0.074(14) 0.018(11) -0.018(9) -0.046(9)

loop_
_atom_type_symbol
_atom_type_description
_atom_type_scat_dispersion_real
_atom_type_scat_dispersion_imag
_atom_type_scat_source
C C 0.0033 0.0016 'International Tables Vol C Tables 4.2.6.8 and 6.1.1.4'
H H 0.0000 0.0000 'International Tables Vol C Tables 4.2.6.8 and 6.1.1.4'
Cl Cl 0.1484 0.1585 'International Tables Vol C Tables 4.2.6.8 and 6.1.1.4'
Cu Cu 0.3201 1.2651 'International Tables Vol C Tables 4.2.6.8 and 6.1.1.4'
Dy Dy -0.1892 4.4098 'International Tables Vol C Tables 4.2.6.8 and 6.1.1.4'
F F 0.0171 0.0103 'International Tables Vol C Tables 4.2.6.8 and 6.1.1.4'
N N 0.0061 0.0033 'International Tables Vol C Tables 4.2.6.8 and 6.1.1.4'
O O 0.0106 0.0060 'International Tables Vol C Tables 4.2.6.8 and 6.1.1.4'

loop_
_geom_angle_atom_site_label_1
_geom_angle_atom_site_label_2
_geom_angle_atom_site_label_3
_geom_angle
_geom_angle_site_symmetry_1
_geom_angle_site_symmetry_3
_geom_angle_publ_flag
O7 Dy1 O6 83.23(7) . . ?
O7 Dy1 O11 69.00(7) . . ?
O7 Dy1 O13 118.10(7) . . ?
O7 Dy1 O14 70.81(8) . . ?
O7 Dy1 O10 137.85(8) . . ?
O11 Dy1 O6 70.41(7) . . ?
O13 Dy1 O6 71.61(7) . . ?
O13 Dy1 O11 140.02(8) . . ?
O13 Dy1 O14 72.55(8) . . ?
O13 Dy1 O10 71.74(8) . . ?
O14 Dy1 O6 117.15(8) . . ?
O14 Dy1 O11 137.72(8) . . ?
O9 Dy1 O6 144.22(8) . . ?
O9 Dy1 O7 84.31(8) . . ?
O9 Dy1 O11 73.81(8) . . ?
O9 Dy1 O13 142.80(8) . . ?
O9 Dy1 O14 89.78(8) . . ?
O9 Dy1 O10 72.08(8) . . ?
O9 Dy1 O12 86.75(8) . . ?
O10 Dy1 O6 134.99(8) . . ?
O10 Dy1 O11 131.95(8) . . ?
O10 Dy1 O14 74.61(9) . . ?
O12 Dy1 O6 82.43(8) . . ?
O12 Dy1 O7 141.35(8) . . ?
O12 Dy1 O11 72.38(8) . . ?
O12 Dy1 O13 90.77(7) . . ?
O12 Dy1 O14 146.75(8) . . ?
O12 Dy1 O10 72.86(9) . . ?
O2 Cu1 O2 180.0 2_566 . ?
O2 Cu1 O1 87.78(8) . . ?
O2 Cu1 O1 92.22(8) . 2_566 ?
O2 Cu1 O1 87.78(8) 2_566 2_566 ?
O2 Cu1 O1 92.22(8) 2_566 . ?
O2 Cu1 N1 89.14(9) 2_566 2_566 ?
O2 Cu1 N1 90.86(9) 2_566 . ?
O2 Cu1 N1 90.86(9) . 2_566 ?
O2 Cu1 N1 89.14(9) . . ?
O1 Cu1 O1 180.00(11) . 2_566 ?
N1 Cu1 O1 85.11(8) . 2_566 ?
N1 Cu1 O1 94.89(8) . . ?
N1 Cu1 O1 94.89(8) 2_566 2_566 ?
N1 Cu1 O1 85.11(8) 2_566 . ?
N1 Cu1 N1 180.0 2_566 . ?
O4 Cu2 O4 180.0 . 2_656 ?
O4 Cu2 O5 79.85(7) 2_656 . ?
O4 Cu2 O5 100.15(7) . . ?
O3 Cu2 O4 92.45(9) . . ?
O3 Cu2 O4 87.55(9) 2_656 . ?
O3 Cu2 O4 92.45(9) 2_656 2_656 ?
O3 Cu2 O4 87.54(9) . 2_656 ?
O3 Cu2 O3 180.0 . 2_656 ?
O3 Cu2 O5 90.59(8) 2_656 . ?
O3 Cu2 O5 89.41(8) . . ?
C4 O2 Cu1 127.41(19) . . ?
C9 O4 Cu2 124.30(19) . . ?
C7 O3 Cu2 124.67(19) . . ?
C2 O1 Cu1 121.06(19) . . ?
N3 O6 Dy1 137.73(17) . . ?
N4 O7 Dy1 140.85(18) . . ?
N2 O5 Cu2 150.76(17) . . ?
C31 O11 Dy1 133.1(2) . . ?
C36 O13 Dy1 131.3(2) . . ?
C44 N1 Cu1 120.21(19) . . ?
C40 N1 Cu1 122.02(19) . . ?
C40 N1 C44 117.8(2) . . ?
C38 O14 Dy1 132.4(2) . . ?
C26 O9 Dy1 135.2(2) . . ?
C28 O10 Dy1 133.2(2) . . ?
C33 O12 Dy1 134.6(2) . . ?
O7 N4 C24 126.3(2) . . ?
O7 N4 C20 118.9(2) . . ?
C24 N4 C20 114.6(2) . . ?
O6 N3 C17 127.0(2) . . ?
O6 N3 C16 119.0(2) . . ?
C17 N3 C16 113.5(2) . . ?
O5 N2 C17 125.3(2) . . ?
O5 N2 C13 122.0(2) . . ?
C17 N2 C13 112.6(2) . . ?
O8 N5 C24 126.5(3) . . ?
O8 N5 C23 120.7(3) . . ?
C24 N5 C23 112.8(3) . . ?
C42 C43 H43 120.0 . . ?
C44 C43 H43 120.0 . . ?
C44 C43 C42 119.9(3) . . ?
C45 C50 H50 119.9 . . ?
C49 C50 H50 119.9 . . ?
C49 C50 C45 120.2(3) . . ?
C43 C42 C45 121.2(3) . . ?
C41 C42 C43 117.0(3) . . ?
C41 C42 C45 121.8(3) . . ?
O4 C9 C8 128.3(3) . . ?
O4 C9 C10 112.8(3) . . ?
C8 C9 C10 119.0(3) . . ?
C50 C45 C42 119.9(3) . . ?
C50 C45 C46 119.8(3) . . ?
C46 C45 C42 120.3(2) . . ?
C46 C47 C17 122.3(2) . . ?
C48 C47 C46 119.5(2) . . ?
C48 C47 C17 118.1(2) . . ?
C45 C46 C47 119.8(3) . . ?
C45 C46 H46 120.1 . . ?
C47 C46 H46 120.1 . . ?
C50 C49 C48 119.9(3) . . ?
C50 C49 C24 121.2(3) . . ?
C48 C49 C24 118.8(3) . . ?
O1 C2 C3 128.8(3) . . ?
O1 C2 C1 115.2(3) . . ?
C3 C2 C1 116.0(3) . . ?
C47 C48 H48 119.7 . . ?
C49 C48 C47 120.5(3) . . ?
C49 C48 H48 119.7 . . ?
N1 C44 C43 122.5(3) . . ?
N1 C44 H44 118.7 . . ?
C43 C44 H44 118.7 . . ?
N3 C17 N2 107.7(2) . . ?
N3 C17 C47 126.2(2) . . ?
N2 C17 C47 126.1(2) . . ?
N1 C40 H40 118.6 . . ?
N1 C40 C41 122.7(3) . . ?
C41 C40 H40 118.6 . . ?
C2 C3 H3 118.3 . . ?
C4 C3 C2 123.5(3) . . ?
C4 C3 H3 118.3 . . ?
O3 C7 C8 128.5(3) . . ?
O3 C7 C6 112.4(3) . . ?
C8 C7 C6 119.0(3) . . ?
O2 C4 C3 130.5(3) . . ?
O2 C4 C5 111.8(3) . . ?
C3 C4 C5 117.5(3) . . ?
N3 C16 C13 100.3(2) . . ?
N3 C16 C14 105.9(2) . . ?
N3 C16 C15 109.0(2) . . ?
C14 C16 C13 114.5(3) . . ?
C15 C16 C13 115.3(3) . . ?
C15 C16 C14 110.8(3) . . ?
N4 C24 N5 108.8(3) . . ?
N4 C24 C49 125.6(3) . . ?
N5 C24 C49 125.5(3) . . ?
C9 C8 C7 120.9(3) . . ?
C9 C8 H8 119.6 . . ?
C7 C8 H8 119.6 . . ?
N2 C13 C16 100.7(2) . . ?
N2 C13 C11 109.1(2) . . ?
N2 C13 C12 106.6(2) . . ?
C11 C13 C16 115.1(3) . . ?
C11 C13 C12 110.7(3) . . ?
C12 C13 C16 113.8(3) . . ?
N5 C23 C20 101.7(2) . . ?
N5 C23 C21 107.6(3) . . ?
C22 C23 N5 106.1(3) . . ?
C22 C23 C20 115.7(4) . . ?
C22 C23 C21 110.0(4) . . ?
C21 C23 C20 114.8(3) . . ?
C42 C41 H41 120.0 . . ?
C40 C41 C42 120.1(3) . . ?
C40 C41 H41 120.0 . . ?
N4 C20 C23 101.6(2) . . ?
N4 C20 C18 101.5(4) . . ?
N4 C20 C19A 99.7(6) . . ?
C23 C20 C18 110.2(4) . . ?
C23 C20 C19A 102.0(7) . . ?
C19 C20 N4 112.7(4) . . ?
C19 C20 C23 120.9(5) . . ?
C19 C20 C18 108.2(5) . . ?
C18A C20 N4 115.8(8) . . ?
C18A C20 C23 122.4(8) . . ?
C18A C20 C19A 112.2(9) . . ?
F3 C1 F2 107.4(3) . . ?
F3 C1 F1 107.6(3) . . ?
F3 C1 C2 113.4(3) . . ?
F2 C1 C2 110.7(3) . . ?
F1 C1 F2 105.9(3) . . ?
F1 C1 C2 111.4(3) . . ?
C16 C14 H14A 109.5 . . ?
C16 C14 H14B 109.5 . . ?
C16 C14 H14C 109.5 . . ?
H14A C14 H14B 109.5 . . ?
H14A C14 H14C 109.5 . . ?
H14B C14 H14C 109.5 . . ?
F7 C6 F9 107.6(3) . . ?
F7 C6 F8 106.8(3) . . ?
F7 C6 C7 111.2(3) . . ?
F9 C6 F8 107.6(3) . . ?
F9 C6 C7 113.0(3) . . ?
F8 C6 C7 110.4(3) . . ?
C16 C15 H15A 109.5 . . ?
C16 C15 H15B 109.5 . . ?
C16 C15 H15C 109.5 . . ?
H15A C15 H15B 109.5 . . ?
H15A C15 H15C 109.5 . . ?
H15B C15 H15C 109.5 . . ?
O13 C36 C37 128.6(3) . . ?
O13 C36 C35 113.3(3) . . ?
C37 C36 C35 118.0(3) . . ?
F5 C5 C4 113.0(3) . . ?
F6 C5 F5 107.1(3) . . ?
F6 C5 F4 106.9(3) . . ?
F6 C5 C4 111.0(3) . . ?
F4 C5 F5 107.5(3) . . ?
F4 C5 C4 111.0(3) . . ?
O9 C26 C27 127.1(3) . . ?
O9 C26 C25 112.9(3) . . ?
C27 C26 C25 119.9(3) . . ?
C26 C27 H27 119.6 . . ?
C26 C27 C28 120.7(3) . . ?
C28 C27 H27 119.6 . . ?
C13 C11 H11A 109.5 . . ?
C13 C11 H11B 109.5 . . ?
C13 C11 H11C 109.5 . . ?
H11A C11 H11B 109.5 . . ?
H11A C11 H11C 109.5 . . ?
H11B C11 H11C 109.5 . . ?
F11 C10 F12 105.9(3) . . ?
F11 C10 C9 110.9(3) . . ?
F10 C10 F11 108.1(3) . . ?
F10 C10 F12 108.2(3) . . ?
F10 C10 C9 113.2(3) . . ?
F12 C10 C9 110.1(3) . . ?
O11 C31 C32 127.8(3) . . ?
O11 C31 C30 114.4(3) . . ?
C32 C31 C30 117.9(3) . . ?
O14 C38 C37 127.8(3) . . ?
O14 C38 C39 113.3(3) . . ?
C37 C38 C39 118.9(3) . . ?
C31 C32 H32 119.7 . . ?
C33 C32 C31 120.6(3) . . ?
C33 C32 H32 119.7 . . ?
O12 C33 C32 128.6(3) . . ?
O12 C33 C34 113.0(3) . . ?
C32 C33 C34 118.4(3) . . ?
C13 C12 H12A 109.5 . . ?
C13 C12 H12B 109.5 . . ?
C13 C12 H12C 109.5 . . ?
H12A C12 H12B 109.5 . . ?
H12A C12 H12C 109.5 . . ?
H12B C12 H12C 109.5 . . ?
O10 C28 C27 127.0(3) . . ?
O10 C28 C29 114.8(3) . . ?
C27 C28 C29 118.1(3) . . ?
C36 C37 C38 121.2(3) . . ?
C36 C37 H37 119.4 . . ?
C38 C37 H37 119.4 . . ?
C23 C22 H22A 109.5 . . ?
C23 C22 H22B 109.5 . . ?
C23 C22 H22C 109.5 . . ?
H22A C22 H22B 109.5 . . ?
H22A C22 H22C 109.5 . . ?
H22B C22 H22C 109.5 . . ?
F23 C34 C33 108.9(3) . . ?
F24 C34 F23 107.2(4) . . ?
F24 C34 C33 112.6(3) . . ?
F22 C34 F23 107.4(3) . . ?
F22 C34 F24 107.8(4) . . ?
F22 C34 C33 112.7(3) . . ?
F14 C25 F13 105.5(3) . . ?
F14 C25 C26 113.6(3) . . ?
F13 C25 C26 109.7(3) . . ?
F15 C25 F14 107.9(3) . . ?
F15 C25 F13 108.9(4) . . ?
F15 C25 C26 111.0(3) . . ?
F16A C29 C28 113.1(5) . . ?
F18A C29 F16A 107.6(6) . . ?
F18A C29 C28 112.0(4) . . ?
F18A C29 F17A 107.5(6) . . ?
F17A C29 F16A 105.9(5) . . ?
F17A C29 C28 110.5(5) . . ?
F18B C29 C28 114.5(7) . . ?
F18B C29 F16B 96.7(12) . . ?
F16B C29 C28 103.7(7) . . ?
F17B C29 C28 118.8(11) . . ?
F17B C29 F18B 113.9(13) . . ?
F17B C29 F16B 105.6(14) . . ?
F28 C39 C38 113.0(4) . . ?
F29 C39 F28 107.3(4) . . ?
F29 C39 C38 110.6(4) . . ?
F30 C39 F28 108.0(4) . . ?
F30 C39 F29 106.6(4) . . ?
F30 C39 C38 111.1(4) . . ?
C23 C21 H21A 109.5 . . ?
C23 C21 H21B 109.5 . . ?
C23 C21 H21C 109.5 . . ?
H21A C21 H21B 109.5 . . ?
H21A C21 H21C 109.5 . . ?
H21B C21 H21C 109.5 . . ?
F19A C30 C31 108.6(6) . . ?
F19A C30 F20A 111.1(9) . . ?
F21A C30 C31 114.4(6) . . ?
F21A C30 F19A 112.4(9) . . ?
F21A C30 F20A 103.2(9) . . ?
F20A C30 C31 107.0(6) . . ?
F19B C30 C31 116.2(5) . . ?
F19B C30 F20B 109.2(9) . . ?
F19B C30 F21B 107.7(7) . . ?
F20B C30 C31 112.6(5) . . ?
F20B C30 F21B 99.8(7) . . ?
F21B C30 C31 110.0(6) . . ?
F25 C35 F26A 106.5(3) . . ?
F25 C35 C36 114.6(4) . . ?
F25 C35 F27B 92.9(8) . . ?
F26A C35 C36 107.1(4) . . ?
F27A C35 F25 110.5(4) . . ?
F27A C35 F26A 103.4(5) . . ?
F27A C35 C36 113.8(4) . . ?
C36 C35 F27B 101.2(8) . . ?
F26B C35 F25 105.4(11) . . ?
F26B C35 C36 132.8(13) . . ?
F26B C35 F27B 100.8(18) . . ?
C20 C18 H18A 109.5 . . ?
C20 C18 H18B 109.5 . . ?
C20 C18 H18C 109.5 . . ?
H18A C18 H18B 109.5 . . ?
H18A C18 H18C 109.5 . . ?
H18B C18 H18C 109.5 . . ?
C20 C19 H19A 109.5 . . ?
C20 C19 H19B 109.5 . . ?
C20 C19 H19C 109.5 . . ?
H19A C19 H19B 109.5 . . ?
H19A C19 H19C 109.5 . . ?
H19B C19 H19C 109.5 . . ?
C20 C19A H19D 109.5 . . ?
C20 C19A H19E 109.5 . . ?
C20 C19A H19F 109.5 . . ?
H19D C19A H19E 109.5 . . ?
H19D C19A H19F 109.5 . . ?
H19E C19A H19F 109.5 . . ?
C20 C18A H18D 109.5 . . ?
C20 C18A H18E 109.5 . . ?
C20 C18A H18F 109.5 . . ?
H18D C18A H18E 109.5 . . ?
H18D C18A H18F 109.5 . . ?
H18E C18A H18F 109.5 . . ?

loop_
_geom_bond_atom_site_label_1
_geom_bond_atom_site_label_2
_geom_bond_distance
_geom_bond_site_symmetry_2
_geom_bond_publ_flag
Dy1 O6 2.407(2) . ?
Dy1 O7 2.335(2) . ?
Dy1 O11 2.379(2) . ?
Dy1 O13 2.356(2) . ?
Dy1 O14 2.366(2) . ?
Dy1 O9 2.290(2) . ?
Dy1 O10 2.357(2) . ?
Dy1 O12 2.311(2) . ?
Cu1 O2 1.977(2) 2_566 ?
Cu1 O2 1.977(2) . ?
Cu1 O1 2.2805(19) . ?
Cu1 O1 2.2805(19) 2_566 ?
Cu1 N1 2.030(2) 2_566 ?
Cu1 N1 2.030(2) . ?
Cu2 O4 1.946(2) . ?
Cu2 O4 1.946(2) 2_656 ?
Cu2 O3 1.928(2) 2_656 ?
Cu2 O3 1.928(2) . ?
Cu2 O5 2.4425(19) . ?
F7 C6 1.326(4) . ?
F9 C6 1.335(4) . ?
O2 C4 1.257(3) . ?
F5 C5 1.333(4) . ?
O4 C9 1.257(4) . ?
O3 C7 1.258(4) . ?
F8 C6 1.338(4) . ?
O1 C2 1.224(4) . ?
O6 N3 1.296(3) . ?
O7 N4 1.298(3) . ?
O5 N2 1.274(3) . ?
F3 C1 1.323(4) . ?
F2 C1 1.329(4) . ?
O11 C31 1.239(4) . ?
F1 C1 1.325(4) . ?
F14 C25 1.333(5) . ?
F11 C10 1.318(4) . ?
O13 C36 1.255(4) . ?
N1 C44 1.348(4) . ?
N1 C40 1.338(4) . ?
F23 C34 1.344(5) . ?
F10 C10 1.315(4) . ?
F6 C5 1.321(4) . ?
F25 C35 1.335(5) . ?
F12 C10 1.319(4) . ?
O14 C38 1.256(4) . ?
O9 C26 1.255(4) . ?
O10 C28 1.236(4) . ?
F24 C34 1.331(4) . ?
F4 C5 1.327(5) . ?
O12 C33 1.256(4) . ?
F26A C35 1.422(8) . ?
N4 C24 1.324(4) . ?
N4 C20 1.493(4) . ?
N3 C17 1.340(3) . ?
N3 C16 1.500(4) . ?
O8 N5 1.272(3) . ?
N2 C17 1.356(3) . ?
N2 C13 1.508(3) . ?
F28 C39 1.326(5) . ?
N5 C24 1.353(4) . ?
N5 C23 1.510(4) . ?
F22 C34 1.320(5) . ?
F13 C25 1.333(5) . ?
F15 C25 1.307(5) . ?
F29 C39 1.324(6) . ?
C43 H43 0.9500 . ?
C43 C42 1.393(4) . ?
C43 C44 1.380(4) . ?
C50 H50 0.9500 . ?
C50 C45 1.395(4) . ?
C50 C49 1.388(4) . ?
F27A C35 1.296(5) . ?
C42 C45 1.487(4) . ?
C42 C41 1.389(4) . ?
C9 C8 1.385(4) . ?
C9 C10 1.539(4) . ?
C45 C46 1.397(4) . ?
F30 C39 1.305(5) . ?
C47 C46 1.402(4) . ?
C47 C48 1.392(4) . ?
C47 C17 1.460(4) . ?
C46 H46 0.9500 . ?
C49 C48 1.389(4) . ?
C49 C24 1.468(4) . ?
C2 C3 1.414(4) . ?
C2 C1 1.545(4) . ?
C48 H48 0.9500 . ?
C44 H44 0.9500 . ?
C40 H40 0.9500 . ?
C40 C41 1.381(4) . ?
C3 H3 0.9500 . ?
C3 C4 1.378(4) . ?
C7 C8 1.386(4) . ?
C7 C6 1.536(4) . ?
C4 C5 1.536(5) . ?
C16 C13 1.561(4) . ?
C16 C14 1.529(4) . ?
C16 C15 1.516(4) . ?
C8 H8 0.9500 . ?
C13 C11 1.511(4) . ?
C13 C12 1.526(4) . ?
C23 C20 1.566(5) . ?
C23 C22 1.505(6) . ?
C23 C21 1.522(5) . ?
C41 H41 0.9500 . ?
C20 C18 1.625(8) . ?
C20 C19 1.474(7) . ?
C20 C19A 1.627(15) . ?
C20 C18A 1.416(13) . ?
C14 H14A 0.9800 . ?
C14 H14B 0.9800 . ?
C14 H14C 0.9800 . ?
C15 H15A 0.9800 . ?
C15 H15B 0.9800 . ?
C15 H15C 0.9800 . ?
C36 C37 1.379(5) . ?
C36 C35 1.510(5) . ?
C26 C27 1.376(5) . ?
C26 C25 1.521(5) . ?
C27 H27 0.9500 . ?
C27 C28 1.400(5) . ?
F16A C29 1.346(7) . ?
C11 H11A 0.9800 . ?
C11 H11B 0.9800 . ?
C11 H11C 0.9800 . ?
C31 C32 1.399(5) . ?
C31 C30 1.540(6) . ?
C38 C37 1.381(5) . ?
C38 C39 1.543(5) . ?
C32 H32 0.9500 . ?
C32 C33 1.365(5) . ?
C33 C34 1.540(5) . ?
C12 H12A 0.9800 . ?
C12 H12B 0.9800 . ?
C12 H12C 0.9800 . ?
C28 C29 1.531(6) . ?
C37 H37 0.9500 . ?
C22 H22A 0.9800 . ?
C22 H22B 0.9800 . ?
C22 H22C 0.9800 . ?
F18A C29 1.299(7) . ?
C29 F17A 1.325(8) . ?
C29 F18B 1.294(15) . ?
C29 F16B 1.48(2) . ?
C29 F17B 1.16(2) . ?
C21 H21A 0.9800 . ?
C21 H21B 0.9800 . ?
C21 H21C 0.9800 . ?
C30 F19A 1.299(11) . ?
C30 F21A 1.277(10) . ?
C30 F20A 1.366(11) . ?
C30 F19B 1.258(8) . ?
C30 F20B 1.318(10) . ?
C30 F21B 1.376(9) . ?
C35 F27B 1.64(2) . ?
C35 F26B 1.018(19) . ?
C18 H18A 0.9800 . ?
C18 H18B 0.9800 . ?
C18 H18C 0.9800 . ?
C19 H19A 0.9800 . ?
C19 H19B 0.9800 . ?
C19 H19C 0.9800 . ?
C19A H19D 0.9800 . ?
C19A H19E 0.9800 . ?
C19A H19F 0.9800 . ?
C18A H18D 0.9800 . ?
C18A H18E 0.9800 . ?
C18A H18F 0.9800 . ?

loop_
_geom_torsion_atom_site_label_1
_geom_torsion_atom_site_label_2
_geom_torsion_atom_site_label_3
_geom_torsion_atom_site_label_4
_geom_torsion
_geom_torsion_site_symmetry_1
_geom_torsion_site_symmetry_2
_geom_torsion_site_symmetry_3
_geom_torsion_site_symmetry_4
_geom_torsion_publ_flag
Dy1 O6 N3 C17 -65.5(4) . . . . ?
Dy1 O6 N3 C16 123.5(2) . . . . ?
Dy1 O7 N4 C24 72.3(4) . . . . ?
Dy1 O7 N4 C20 -112.9(3) . . . . ?
Dy1 O11 C31 C32 -11.2(6) . . . . ?
Dy1 O11 C31 C30 169.5(3) . . . . ?
Dy1 O13 C36 C37 -21.6(5) . . . . ?
Dy1 O13 C36 C35 161.3(3) . . . . ?
Dy1 O14 C38 C37 12.9(6) . . . . ?
Dy1 O14 C38 C39 -169.0(3) . . . . ?
Dy1 O9 C26 C27 15.8(6) . . . . ?
Dy1 O9 C26 C25 -165.1(2) . . . . ?
Dy1 O10 C28 C27 -16.9(6) . . . . ?
Dy1 O10 C28 C29 165.3(3) . . . . ?
Dy1 O12 C33 C32 12.7(6) . . . . ?
Dy1 O12 C33 C34 -170.0(3) . . . . ?
Cu1 O2 C4 C3 10.5(5) . . . . ?
Cu1 O2 C4 C5 -173.2(2) . . . . ?
Cu1 O1 C2 C3 8.8(4) . . . . ?
Cu1 O1 C2 C1 -173.60(19) . . . . ?
Cu1 N1 C44 C43 -178.3(2) . . . . ?
Cu1 N1 C40 C41 178.4(2) . . . . ?
Cu2 O4 C9 C8 7.9(4) . . . . ?
Cu2 O4 C9 C10 -173.0(2) . . . . ?
Cu2 O3 C7 C8 -4.0(4) . . . . ?
Cu2 O3 C7 C6 176.93(19) . . . . ?
Cu2 O5 N2 C17 125.8(3) . . . . ?
Cu2 O5 N2 C13 -50.8(5) . . . . ?
O2 C4 C5 F5 158.6(3) . . . . ?
O2 C4 C5 F6 38.2(4) . . . . ?
O2 C4 C5 F4 -80.6(3) . . . . ?
O4 C9 C8 C7 -0.4(5) . . . . ?
O4 C9 C10 F11 -50.4(4) . . . . ?
O4 C9 C10 F10 -172.2(3) . . . . ?
O4 C9 C10 F12 66.5(4) . . . . ?
O3 C7 C8 C9 -1.8(5) . . . . ?
O3 C7 C6 F7 61.5(3) . . . . ?
O3 C7 C6 F9 -177.4(3) . . . . ?
O3 C7 C6 F8 -56.9(3) . . . . ?
O1 C2 C3 C4 -7.3(6) . . . . ?
O1 C2 C1 F3 151.8(3) . . . . ?
O1 C2 C1 F2 -87.4(3) . . . . ?
O1 C2 C1 F1 30.2(4) . . . . ?
O6 N3 C17 N2 178.4(2) . . . . ?
O6 N3 C17 C47 -1.6(5) . . . . ?
O6 N3 C16 C13 -167.1(2) . . . . ?
O6 N3 C16 C14 73.6(3) . . . . ?
O6 N3 C16 C15 -45.7(3) . . . . ?
O7 N4 C24 N5 177.5(3) . . . . ?
O7 N4 C24 C49 -5.6(5) . . . . ?
O7 N4 C20 C23 178.9(3) . . . . ?
O7 N4 C20 C18 -67.4(4) . . . . ?
O7 N4 C20 C19 48.1(7) . . . . ?
O7 N4 C20 C19A 74.4(8) . . . . ?
O7 N4 C20 C18A -46.1(11) . . . . ?
O5 N2 C17 N3 177.2(2) . . . . ?
O5 N2 C17 C47 -2.9(4) . . . . ?
O5 N2 C13 C16 -164.9(2) . . . . ?
O5 N2 C13 C11 -43.5(4) . . . . ?
O5 N2 C13 C12 76.1(3) . . . . ?
O11 C31 C32 C33 -3.7(7) . . . . ?
O11 C31 C30 F19A -57.8(10) . . . . ?
O11 C31 C30 F21A 175.8(10) . . . . ?
O11 C31 C30 F20A 62.2(8) . . . . ?
O11 C31 C30 F19B -5.9(10) . . . . ?
O11 C31 C30 F20B 121.2(9) . . . . ?
O11 C31 C30 F21B -128.5(7) . . . . ?
O13 C36 C37 C38 -1.3(6) . . . . ?
O13 C36 C35 F25 -175.5(3) . . . . ?
O13 C36 C35 F26A 66.6(4) . . . . ?
O13 C36 C35 F27A -47.0(7) . . . . ?
O13 C36 C35 F27B -77.1(10) . . . . ?
O13 C36 C35 F26B 39(3) . . . . ?
N1 C40 C41 C42 0.0(5) . . . . ?
O14 C38 C37 C36 5.8(6) . . . . ?
O14 C38 C39 F28 174.7(4) . . . . ?
O14 C38 C39 F29 -65.0(5) . . . . ?
O14 C38 C39 F30 53.2(5) . . . . ?
O9 C26 C27 C28 2.5(6) . . . . ?
O9 C26 C25 F14 174.6(3) . . . . ?
O9 C26 C25 F13 56.8(4) . . . . ?
O9 C26 C25 F15 -63.6(5) . . . . ?
O10 C28 C29 F16A -161.7(6) . . . . ?
O10 C28 C29 F18A -40.0(8) . . . . ?
O10 C28 C29 F17A 79.9(6) . . . . ?
O10 C28 C29 F18B 19.2(14) . . . . ?
O10 C28 C29 F16B -84.8(10) . . . . ?
O10 C28 C29 F17B 158.4(15) . . . . ?
O12 C33 C34 F23 -77.1(4) . . . . ?
O12 C33 C34 F24 164.1(4) . . . . ?
O12 C33 C34 F22 42.0(5) . . . . ?
N3 C16 C13 N2 -21.0(3) . . . . ?
N3 C16 C13 C11 -138.2(3) . . . . ?
N3 C16 C13 C12 92.6(3) . . . . ?
O8 N5 C24 N4 -178.4(3) . . . . ?
O8 N5 C24 C49 4.8(6) . . . . ?
O8 N5 C23 C20 175.1(3) . . . . ?
O8 N5 C23 C22 -63.6(5) . . . . ?
O8 N5 C23 C21 54.1(4) . . . . ?
N5 C23 C20 N4 6.0(3) . . . . ?
N5 C23 C20 C18 -101.0(4) . . . . ?
N5 C23 C20 C19 131.6(6) . . . . ?
N5 C23 C20 C19A 108.7(7) . . . . ?
N5 C23 C20 C18A -125.0(11) . . . . ?
C43 C42 C45 C50 31.7(4) . . . . ?
C43 C42 C45 C46 -147.2(3) . . . . ?
C43 C42 C41 C40 1.0(4) . . . . ?
C50 C45 C46 C47 2.7(4) . . . . ?
C50 C49 C48 C47 5.6(4) . . . . ?
C50 C49 C24 N4 -151.5(3) . . . . ?
C50 C49 C24 N5 24.8(5) . . . . ?
C42 C43 C44 N1 -0.4(5) . . . . ?
C42 C45 C46 C47 -178.5(3) . . . . ?
C45 C50 C49 C48 -2.5(5) . . . . ?
C45 C50 C49 C24 173.7(3) . . . . ?
C45 C42 C41 C40 -177.7(3) . . . . ?
C46 C47 C48 C49 -4.5(4) . . . . ?
C46 C47 C17 N3 157.0(3) . . . . ?
C46 C47 C17 N2 -22.9(4) . . . . ?
C49 C50 C45 C42 179.6(3) . . . . ?
C49 C50 C45 C46 -1.6(5) . . . . ?
C2 C3 C4 O2 -3.8(6) . . . . ?
C2 C3 C4 C5 -179.9(3) . . . . ?
C48 C47 C46 C45 0.3(4) . . . . ?
C48 C47 C17 N3 -19.6(4) . . . . ?
C48 C47 C17 N2 160.5(3) . . . . ?
C48 C49 C24 N4 24.7(5) . . . . ?
C48 C49 C24 N5 -158.9(3) . . . . ?
C44 N1 C40 C41 -1.3(4) . . . . ?
C44 C43 C42 C45 177.8(3) . . . . ?
C44 C43 C42 C41 -0.9(4) . . . . ?
C17 N3 C16 C13 20.7(3) . . . . ?
C17 N3 C16 C14 -98.6(3) . . . . ?
C17 N3 C16 C15 142.1(3) . . . . ?
C17 N2 C13 C16 18.0(3) . . . . ?
C17 N2 C13 C11 139.5(3) . . . . ?
C17 N2 C13 C12 -101.0(3) . . . . ?
C17 C47 C46 C45 -176.3(3) . . . . ?
C17 C47 C48 C49 172.2(3) . . . . ?
C40 N1 C44 C43 1.5(4) . . . . ?
C3 C2 C1 F3 -30.2(4) . . . . ?
C3 C2 C1 F2 90.6(3) . . . . ?
C3 C2 C1 F1 -151.8(3) . . . . ?
C3 C4 C5 F5 -24.6(5) . . . . ?
C3 C4 C5 F6 -144.9(3) . . . . ?
C3 C4 C5 F4 96.2(4) . . . . ?
C16 N3 C17 N2 -10.2(3) . . . . ?
C16 N3 C17 C47 169.9(3) . . . . ?
C24 N4 C20 C23 -5.7(4) . . . . ?
C24 N4 C20 C18 108.0(4) . . . . ?
C24 N4 C20 C19 -136.5(6) . . . . ?
C24 N4 C20 C19A -110.2(7) . . . . ?
C24 N4 C20 C18A 129.2(11) . . . . ?
C24 N5 C23 C20 -5.4(4) . . . . ?
C24 N5 C23 C22 116.0(4) . . . . ?
C24 N5 C23 C21 -126.4(3) . . . . ?
C24 C49 C48 C47 -170.7(3) . . . . ?
C8 C9 C10 F11 128.8(3) . . . . ?
C8 C9 C10 F10 7.0(5) . . . . ?
C8 C9 C10 F12 -114.3(3) . . . . ?
C8 C7 C6 F7 -117.7(3) . . . . ?
C8 C7 C6 F9 3.4(4) . . . . ?
C8 C7 C6 F8 124.0(3) . . . . ?
C13 N2 C17 N3 -5.9(3) . . . . ?
C13 N2 C17 C47 174.0(3) . . . . ?
C23 N5 C24 N4 2.1(4) . . . . ?
C23 N5 C24 C49 -174.7(3) . . . . ?
C41 C42 C45 C50 -149.7(3) . . . . ?
C41 C42 C45 C46 31.5(4) . . . . ?
C20 N4 C24 N5 2.6(4) . . . . ?
C20 N4 C24 C49 179.4(3) . . . . ?
C1 C2 C3 C4 175.1(3) . . . . ?
C14 C16 C13 N2 91.8(3) . . . . ?
C14 C16 C13 C11 -25.3(4) . . . . ?
C14 C16 C13 C12 -154.6(3) . . . . ?
C6 C7 C8 C9 177.2(3) . . . . ?
C15 C16 C13 N2 -137.9(3) . . . . ?
C15 C16 C13 C11 105.0(3) . . . . ?
C15 C16 C13 C12 -24.2(4) . . . . ?
C26 C27 C28 O10 -1.4(7) . . . . ?
C26 C27 C28 C29 176.4(4) . . . . ?
C27 C26 C25 F14 -6.2(5) . . . . ?
C27 C26 C25 F13 -124.0(4) . . . . ?
C27 C26 C25 F15 115.6(4) . . . . ?
C27 C28 C29 F16A 20.3(8) . . . . ?
C27 C28 C29 F18A 142.0(6) . . . . ?
C27 C28 C29 F17A -98.2(6) . . . . ?
C27 C28 C29 F18B -158.8(13) . . . . ?
C27 C28 C29 F16B 97.2(10) . . . . ?
C27 C28 C29 F17B -19.6(17) . . . . ?
C10 C9 C8 C7 -179.5(3) . . . . ?
C31 C32 C33 O12 3.4(7) . . . . ?
C31 C32 C33 C34 -173.8(4) . . . . ?
C32 C31 C30 F19A 122.9(9) . . . . ?
C32 C31 C30 F21A -3.5(12) . . . . ?
C32 C31 C30 F20A -117.2(8) . . . . ?
C32 C31 C30 F19B 174.8(8) . . . . ?
C32 C31 C30 F20B -58.2(10) . . . . ?
C32 C31 C30 F21B 52.1(8) . . . . ?
C32 C33 C34 F23 100.5(4) . . . . ?
C32 C33 C34 F24 -18.3(6) . . . . ?
C32 C33 C34 F22 -140.4(4) . . . . ?
C37 C36 C35 F25 7.0(6) . . . . ?
C37 C36 C35 F26A -110.8(4) . . . . ?
C37 C36 C35 F27A 135.6(6) . . . . ?
C37 C36 C35 F27B 105.5(10) . . . . ?
C37 C36 C35 F26B -138(3) . . . . ?
C37 C38 C39 F28 -7.1(6) . . . . ?
C37 C38 C39 F29 113.2(4) . . . . ?
C37 C38 C39 F30 -128.6(4) . . . . ?
C22 C23 C20 N4 -108.4(4) . . . . ?
C22 C23 C20 C18 144.6(4) . . . . ?
C22 C23 C20 C19 17.2(7) . . . . ?
C22 C23 C20 C19A -5.7(7) . . . . ?
C22 C23 C20 C18A 120.6(11) . . . . ?
C25 C26 C27 C28 -176.6(4) . . . . ?
C39 C38 C37 C36 -172.1(4) . . . . ?
C21 C23 C20 N4 121.8(3) . . . . ?
C21 C23 C20 C18 14.8(5) . . . . ?
C21 C23 C20 C19 -112.6(6) . . . . ?
C21 C23 C20 C19A -135.5(7) . . . . ?
C21 C23 C20 C18A -9.2(12) . . . . ?
C30 C31 C32 C33 175.5(5) . . . . ?
C35 C36 C37 C38 175.7(4) . . . . ?

loop_
_smtbx_masks_void_nr
_smtbx_masks_void_average_x
_smtbx_masks_void_average_y
_smtbx_masks_void_average_z
_smtbx_masks_void_volume
_smtbx_masks_void_count_electrons
_smtbx_masks_void_content
1 0.184 0.681 0.236 217.4 42.7 '1 CHCl3'
2 -0.184 0.319 0.764 217.4 43.6 '1 CHCl3'
3 0.346 0.528 0.571 12.3 0.0 ?
4 0.500 0.500 0.000 41.9 0.0 ?
5 0.654 0.472 0.429 12.3 0.0 ?
